data_7228203
loop_
_publ_author_name
'Zhou, Yu-Peng'
'Wei, Zhang-Wen'
'Lin, Zhuo-Jia'
'Ling, Hui-Tao'
'Guo, Zhengang'
'Zhang, Mei'
'Lam, Chi-Keung'
'Ye, Bao-Hui'
'Chao, Hsiu-Yi'

_publ_section_title
;
 Diverse binding of important anions in 1-D tricopper anion coordination
 polymer (ACP) architectures
;
_journal_issue 17
_journal_name_full CrystEngComm
_journal_page_first 2349
_journal_paper_doi 10.1039/C7CE00087A
_journal_volume 19
_journal_year 2017
_chemical_formula_moiety 'C105 H86 Cl2 Cu3 N4 O2 P6 B F4, 2(C4 H10 O)'
_chemical_formula_sum 'C113 H106 B Cl2 Cu3 F4 N4 O4 P6'
_chemical_formula_weight 2118.16
_space_group_crystal_system triclinic
_space_group_IT_number 2
_space_group_name_Hall '-P 1'
_space_group_name_H-M_alt 'P -1'
_symmetry_space_group_name_Hall '-P 1'
_symmetry_space_group_name_H-M 'P -1'
_atom_sites_solution_hydrogens geom
_audit_creation_method SHELXL-2014/7
_audit_update_record
;
2016-07-06 deposited with the CCDC.
2017-03-31 downloaded from the CCDC.
;
_cell_angle_alpha 81.29(3)
_cell_angle_beta 77.99(3)
_cell_angle_gamma 81.78(3)
_cell_formula_units_Z 2
_cell_length_a 13.946(3)
_cell_length_b 14.296(3)
_cell_length_c 26.749(5)
_cell_measurement_reflns_used 7380
_cell_measurement_temperature 173(2)
_cell_measurement_theta_max 25.242
_cell_measurement_theta_min 1.569
_cell_volume 5121.7(19)
_computing_cell_refinement 'Bruker XSCANS'
_computing_data_collection 'Bruker XSCANS'
_computing_data_reduction 'Bruker SHELXTL'
_computing_structure_refinement 'SHELXL-2014/7 (Sheldrick, 2014)'
_computing_structure_solution 'SHELXS-97 (Sheldrick, 2008)'
_diffrn_ambient_temperature 173(2)
_diffrn_measured_fraction_theta_full 0.982
_diffrn_measured_fraction_theta_max 0.965
_diffrn_measurement_device_type 'CCD area detector'
_diffrn_measurement_method 'phi and omega scans'
_diffrn_radiation_type MoK\a
_diffrn_radiation_wavelength 0.71073
_diffrn_reflns_av_R_equivalents 0.0218
_diffrn_reflns_av_unetI/netI 0.0361
_diffrn_reflns_Laue_measured_fraction_full 0.982
_diffrn_reflns_Laue_measured_fraction_max 0.965
_diffrn_reflns_limit_h_max 17
_diffrn_reflns_limit_h_min -17
_diffrn_reflns_limit_k_max 18
_diffrn_reflns_limit_k_min -18
_diffrn_reflns_limit_l_max 34
_diffrn_reflns_limit_l_min -32
_diffrn_reflns_number 42615
_diffrn_reflns_point_group_measured_fraction_full 0.982
_diffrn_reflns_point_group_measured_fraction_max 0.965
_diffrn_reflns_theta_full 25.242
_diffrn_reflns_theta_max 27.086
_diffrn_reflns_theta_min 1.569
_diffrn_source 'fine-focus sealed tube'
_exptl_absorpt_coefficient_mu 0.826
_exptl_absorpt_correction_T_max 0.848
_exptl_absorpt_correction_T_min 0.781
_exptl_absorpt_correction_type multi-scan
_exptl_absorpt_process_details sadabs
_exptl_crystal_colour yellow
_exptl_crystal_density_diffrn 1.374
_exptl_crystal_description prism
_exptl_crystal_F_000 2192
_exptl_crystal_size_max 0.3
_exptl_crystal_size_mid 0.3
_exptl_crystal_size_min 0.2
_refine_diff_density_max 0.796
_refine_diff_density_min -0.451
_refine_diff_density_rms 0.071
_refine_ls_extinction_method none
_refine_ls_goodness_of_fit_ref 1.014
_refine_ls_hydrogen_treatment constr
_refine_ls_matrix_type full
_refine_ls_number_parameters 1234
_refine_ls_number_reflns 21781
_refine_ls_number_restraints 0
_refine_ls_restrained_S_all 1.014
_refine_ls_R_factor_all 0.0558
_refine_ls_R_factor_gt 0.0386
_refine_ls_shift/su_max 0.001
_refine_ls_shift/su_mean 0.000
_refine_ls_structure_factor_coef Fsqd
_refine_ls_weighting_details 'w=1/[\s^2^(Fo^2^)+(0.0657P)^2^+2.2806P] where P=(Fo^2^+2Fc^2^)/3'
_refine_ls_weighting_scheme calc
_refine_ls_wR_factor_gt 0.1029
_refine_ls_wR_factor_ref 0.1147
_reflns_Friedel_coverage 0.000
_reflns_number_gt 16992
_reflns_number_total 21781
_reflns_threshold_expression 'I > 2\s(I)'
_cod_data_source_file c7ce00087a2.cif
_cod_data_source_block 63
_cod_original_cell_volume 5121.6(19)
_cod_database_code 7228203
_shelx_shelxl_version_number 2014/7
_shelx_space_group_comment
;
The symmetry employed for this shelxl refinement is uniquely defined
by the following loop, which should always be used as a source of
symmetry information in preference to the above space-group names.
They are only intended as comments.
;

loop_
_space_group_symop_operation_xyz
'x, y, z'
'-x, -y, -z'

loop_
_atom_site_label
_atom_site_type_symbol
_atom_site_fract_x
_atom_site_fract_y
_atom_site_fract_z
_atom_site_U_iso_or_equiv
_atom_site_adp_type
_atom_site_occupancy
_atom_site_site_symmetry_order
_atom_site_calc_flag
_atom_site_refinement_flags_posn
_atom_site_refinement_flags_adp
Cu1 Cu 0.11730(2) 0.07062(2) 0.28235(2) 0.02095(7) Uani 1 1 d . .
Cu2 Cu 0.25342(2) -0.06691(2) 0.29840(2) 0.02252(7) Uani 1 1 d . .
Cu3 Cu 0.24116(2) 0.01730(2) 0.20375(2) 0.02312(7) Uani 1 1 d . .
P1 P 0.04174(4) 0.07054(4) 0.36616(2) 0.02362(12) Uani 1 1 d . .
P2 P 0.19998(4) -0.09109(4) 0.38622(2) 0.02436(13) Uani 1 1 d . .
P3 P 0.38088(4) -0.17689(4) 0.26976(2) 0.02367(12) Uani 1 1 d . .
P4 P 0.36391(4) -0.08201(4) 0.16306(2) 0.02489(13) Uani 1 1 d . .
P5 P 0.17743(4) 0.13225(4) 0.14650(2) 0.02472(13) Uani 1 1 d . .
P6 P 0.05312(4) 0.20857(4) 0.24004(2) 0.02345(12) Uani 1 1 d . .
Cl1 Cl 0.89426(8) 0.70151(9) 0.40531(4) 0.0789(3) Uani 1 1 d . .
Cl2 Cl 0.08783(8) -0.76364(6) -0.05730(3) 0.0661(3) Uani 1 1 d . .
N1 N 0.58718(16) 0.40622(15) 0.26940(9) 0.0342(5) Uani 1 1 d . .
H1A H 0.6035 0.4403 0.2393 0.041 Uiso 1 1 calc R U
N2 N 0.68252(17) 0.50196(16) 0.29199(9) 0.0398(5) Uani 1 1 d . .
H2A H 0.6877 0.5258 0.2594 0.048 Uiso 1 1 calc R U
N3 N -0.04980(17) -0.40399(15) 0.16140(9) 0.0363(5) Uani 1 1 d . .
H3A H -0.1142 -0.4036 0.1661 0.044 Uiso 1 1 calc R U
N4 N -0.04433(17) -0.50656(15) 0.10346(8) 0.0353(5) Uani 1 1 d . .
H4A H -0.1088 -0.4919 0.1103 0.042 Uiso 1 1 calc R U
O1 O 0.61494(14) 0.38598(13) 0.35244(8) 0.0393(4) Uani 1 1 d . .
O2 O 0.09626(17) -0.48799(19) 0.12952(10) 0.0691(8) Uani 1 1 d . .
C1 C 0.06834(17) -0.04602(17) 0.40330(9) 0.0273(5) Uani 1 1 d . .
H1B H 0.0275 -0.0918 0.3961 0.033 Uiso 1 1 calc R U
H1C H 0.0510 -0.0400 0.4406 0.033 Uiso 1 1 calc R U
C2 C 0.38418(18) -0.19643(17) 0.20309(9) 0.0283(5) Uani 1 1 d . .
H2B H 0.4490 -0.2303 0.1891 0.034 Uiso 1 1 calc R U
H2C H 0.3324 -0.2366 0.2024 0.034 Uiso 1 1 calc R U
C3 C 0.13012(18) 0.24033(16) 0.17675(9) 0.0282(5) Uani 1 1 d . .
H3B H 0.0905 0.2848 0.1546 0.034 Uiso 1 1 calc R U
H3C H 0.1858 0.2725 0.1809 0.034 Uiso 1 1 calc R U
C4 C 0.27412(17) 0.07999(17) 0.26659(9) 0.0256(5) Uani 1 1 d . .
C5 C 0.32792(17) 0.13978(16) 0.26607(9) 0.0254(5) Uani 1 1 d . .
C8 C 0.62698(18) 0.42720(18) 0.30843(10) 0.0314(5) Uani 1 1 d . .
C6 C 0.12548(18) -0.06254(17) 0.25968(9) 0.0285(5) Uani 1 1 d . .
C7 C 0.09429(17) -0.12961(17) 0.24901(9) 0.0269(5) Uani 1 1 d . .
C9 C 0.0089(2) -0.46765(19) 0.13107(10) 0.0358(6) Uani 1 1 d . .
C40 C 0.07187(18) 0.15366(17) 0.40417(9) 0.0274(5) Uani 1 1 d . .
C45 C 0.0201(2) 0.1685(2) 0.45346(10) 0.0360(6) Uani 1 1 d . .
H45 H -0.0365 0.1368 0.4681 0.043 Uiso 1 1 calc R U
C44 C 0.0504(2) 0.2288(2) 0.48109(11) 0.0478(7) Uani 1 1 d . .
H44 H 0.0142 0.2393 0.5144 0.057 Uiso 1 1 calc R U
C43 C 0.1335(3) 0.2741(2) 0.46050(12) 0.0552(9) Uani 1 1 d . .
H43 H 0.1547 0.3151 0.4798 0.066 Uiso 1 1 calc R U
C42 C 0.1857(2) 0.2600(2) 0.41191(12) 0.0479(7) Uani 1 1 d . .
H42 H 0.2428 0.2913 0.3979 0.057 Uiso 1 1 calc R U
C41 C 0.15517(19) 0.20027(19) 0.38344(10) 0.0349(6) Uani 1 1 d . .
H41 H 0.1910 0.1912 0.3499 0.042 Uiso 1 1 calc R U
C34 C -0.09254(17) 0.08337(18) 0.37472(9) 0.0297(5) Uani 1 1 d . .
C35 C -0.1357(2) 0.0132(2) 0.35974(11) 0.0398(6) Uani 1 1 d . .
H35 H -0.0964 -0.0433 0.3498 0.048 Uiso 1 1 calc R U
C36 C -0.2360(2) 0.0251(3) 0.35928(13) 0.0547(8) Uani 1 1 d . .
H36 H -0.2654 -0.0239 0.3498 0.066 Uiso 1 1 calc R U
C37 C -0.2930(2) 0.1078(3) 0.37249(14) 0.0626(10) Uani 1 1 d . .
H37 H -0.3613 0.1162 0.3713 0.075 Uiso 1 1 calc R U
C38 C -0.2521(2) 0.1779(3) 0.38729(14) 0.0567(9) Uani 1 1 d . .
H38 H -0.2920 0.2345 0.3966 0.068 Uiso 1 1 calc R U
C39 C -0.1520(2) 0.1661(2) 0.38869(11) 0.0411(6) Uani 1 1 d . .
H39 H -0.1238 0.2148 0.3992 0.049 Uiso 1 1 calc R U
C52 C 0.26426(18) -0.03356(18) 0.42356(9) 0.0290(5) Uani 1 1 d . .
C57 C 0.2214(2) -0.0025(2) 0.47094(10) 0.0413(6) Uani 1 1 d . .
H57 H 0.1545 -0.0108 0.4855 0.050 Uiso 1 1 calc R U
C56 C 0.2759(3) 0.0405(2) 0.49681(12) 0.0542(8) Uani 1 1 d . .
H56 H 0.2460 0.0627 0.5288 0.065 Uiso 1 1 calc R U
C55 C 0.3725(3) 0.0513(3) 0.47647(13) 0.0597(9) Uani 1 1 d . .
H55 H 0.4098 0.0803 0.4945 0.072 Uiso 1 1 calc R U
C54 C 0.4160(2) 0.0204(3) 0.42996(13) 0.0568(9) Uani 1 1 d . .
H54 H 0.4833 0.0280 0.4160 0.068 Uiso 1 1 calc R U
C53 C 0.3622(2) -0.0218(2) 0.40330(11) 0.0430(7) Uani 1 1 d . .
H53 H 0.3926 -0.0427 0.3711 0.052 Uiso 1 1 calc R U
C46 C 0.19766(17) -0.21260(18) 0.41993(9) 0.0298(5) Uani 1 1 d . .
C47 C 0.1612(2) -0.27822(19) 0.39730(12) 0.0397(6) Uani 1 1 d . .
H47 H 0.1413 -0.2598 0.3650 0.048 Uiso 1 1 calc R U
C48 C 0.1540(2) -0.3703(2) 0.42181(15) 0.0541(8) Uani 1 1 d . .
H48 H 0.1287 -0.4148 0.4064 0.065 Uiso 1 1 calc R U
C49 C 0.1834(3) -0.3975(2) 0.46857(15) 0.0580(9) Uani 1 1 d . .
H49 H 0.1784 -0.4607 0.4852 0.070 Uiso 1 1 calc R U
C50 C 0.2195(3) -0.3340(2) 0.49092(13) 0.0525(8) Uani 1 1 d . .
H50 H 0.2395 -0.3532 0.5231 0.063 Uiso 1 1 calc R U
C51 C 0.2273(2) -0.2415(2) 0.46692(11) 0.0395(6) Uani 1 1 d . .
H51 H 0.2530 -0.1979 0.4827 0.047 Uiso 1 1 calc R U
C64 C 0.50413(17) -0.14636(17) 0.26783(9) 0.0265(5) Uani 1 1 d . .
C69 C 0.58738(19) -0.21326(19) 0.26041(10) 0.0350(6) Uani 1 1 d . .
H69 H 0.5805 -0.2774 0.2577 0.042 Uiso 1 1 calc R U
C68 C 0.68003(19) -0.1860(2) 0.25699(11) 0.0413(6) Uani 1 1 d . .
H68 H 0.7367 -0.2316 0.2517 0.050 Uiso 1 1 calc R U
C67 C 0.69069(19) -0.0934(2) 0.26116(11) 0.0413(6) Uani 1 1 d . .
H67 H 0.7545 -0.0756 0.2593 0.050 Uiso 1 1 calc R U
C66 C 0.60862(19) -0.0263(2) 0.26811(11) 0.0366(6) Uani 1 1 d . .
H66 H 0.6162 0.0378 0.2705 0.044 Uiso 1 1 calc R U
C65 C 0.51549(18) -0.05284(18) 0.27163(9) 0.0303(5) Uani 1 1 d . .
H65 H 0.4591 -0.0069 0.2767 0.036 Uiso 1 1 calc R U
C58 C 0.38669(17) -0.29790(17) 0.30318(10) 0.0292(5) Uani 1 1 d . .
C63 C 0.3673(2) -0.37562(19) 0.28274(12) 0.0387(6) Uani 1 1 d . .
H63 H 0.3516 -0.3672 0.2493 0.046 Uiso 1 1 calc R U
C62 C 0.3708(2) -0.4656(2) 0.31118(13) 0.0463(7) Uani 1 1 d . .
H62 H 0.3573 -0.5183 0.2970 0.056 Uiso 1 1 calc R U
C61 C 0.3936(2) -0.4789(2) 0.35967(14) 0.0496(8) Uani 1 1 d . .
H61 H 0.3959 -0.5406 0.3789 0.060 Uiso 1 1 calc R U
C60 C 0.4132(2) -0.4027(2) 0.38009(13) 0.0484(7) Uani 1 1 d . .
H60 H 0.4293 -0.4118 0.4134 0.058 Uiso 1 1 calc R U
C59 C 0.4095(2) -0.31242(19) 0.35224(11) 0.0373(6) Uani 1 1 d . .
H59 H 0.4227 -0.2601 0.3668 0.045 Uiso 1 1 calc R U
C76 C 0.48280(18) -0.03574(18) 0.14583(9) 0.0280(5) Uani 1 1 d . .
C81 C 0.57205(19) -0.0926(2) 0.13529(10) 0.0367(6) Uani 1 1 d . .
H81 H 0.5729 -0.1592 0.1355 0.044 Uiso 1 1 calc R U
C80 C 0.6599(2) -0.0525(2) 0.12453(11) 0.0444(7) Uani 1 1 d . .
H80 H 0.7209 -0.0918 0.1175 0.053 Uiso 1 1 calc R U
C79 C 0.6594(2) 0.0441(2) 0.12392(11) 0.0446(7) Uani 1 1 d . .
H79 H 0.7199 0.0711 0.1168 0.054 Uiso 1 1 calc R U
C78 C 0.5715(2) 0.1014(2) 0.13354(11) 0.0399(6) Uani 1 1 d . .
H78 H 0.5712 0.1682 0.1324 0.048 Uiso 1 1 calc R U
C77 C 0.48318(19) 0.06176(19) 0.14494(10) 0.0335(5) Uani 1 1 d . .
H77 H 0.4225 0.1014 0.1522 0.040 Uiso 1 1 calc R U
C70 C 0.34596(19) -0.12099(18) 0.10387(10) 0.0320(5) Uani 1 1 d . .
C75 C 0.3941(2) -0.0854(2) 0.05602(10) 0.0428(7) Uani 1 1 d . .
H75 H 0.4426 -0.0437 0.0534 0.051 Uiso 1 1 calc R U
C74 C 0.3726(3) -0.1098(3) 0.01126(12) 0.0578(9) Uani 1 1 d . .
H74 H 0.4066 -0.0847 -0.0215 0.069 Uiso 1 1 calc R U
C73 C 0.3033(3) -0.1693(3) 0.01446(13) 0.0604(10) Uani 1 1 d . .
H73 H 0.2882 -0.1854 -0.0160 0.072 Uiso 1 1 calc R U
C72 C 0.2553(3) -0.2059(3) 0.06195(15) 0.0675(10) Uani 1 1 d . .
H72 H 0.2076 -0.2484 0.0642 0.081 Uiso 1 1 calc R U
C71 C 0.2754(3) -0.1818(2) 0.10688(12) 0.0506(8) Uani 1 1 d . .
H71 H 0.2409 -0.2069 0.1395 0.061 Uiso 1 1 calc R U
C88 C 0.25991(18) 0.17800(18) 0.08815(9) 0.0305(5) Uani 1 1 d . .
C89 C 0.3151(2) 0.2516(2) 0.08781(11) 0.0430(7) Uani 1 1 d . .
H89 H 0.3076 0.2813 0.1181 0.052 Uiso 1 1 calc R U
C90 C 0.3812(2) 0.2826(3) 0.04398(12) 0.0537(8) Uani 1 1 d . .
H90 H 0.4181 0.3334 0.0443 0.064 Uiso 1 1 calc R U
C91 C 0.3930(3) 0.2397(3) 0.00017(13) 0.0583(9) Uani 1 1 d . .
H91 H 0.4382 0.2606 -0.0299 0.070 Uiso 1 1 calc R U
C92 C 0.3395(3) 0.1668(3) 0.00000(12) 0.0598(9) Uani 1 1 d . .
H92 H 0.3480 0.1373 -0.0304 0.072 Uiso 1 1 calc R U
C93 C 0.2730(2) 0.1352(2) 0.04344(11) 0.0448(7) Uani 1 1 d . .
H93 H 0.2364 0.0844 0.0426 0.054 Uiso 1 1 calc R U
C82 C 0.07821(18) 0.09786(18) 0.12081(9) 0.0286(5) Uani 1 1 d . .
C83 C 0.0790(2) 0.0016(2) 0.11921(12) 0.0453(7) Uani 1 1 d . .
H83 H 0.1251 -0.0428 0.1347 0.054 Uiso 1 1 calc R U
C84 C 0.0131(3) -0.0311(2) 0.09514(14) 0.0567(9) Uani 1 1 d . .
H84 H 0.0158 -0.0973 0.0931 0.068 Uiso 1 1 calc R U
C85 C -0.0560(2) 0.0331(2) 0.07429(12) 0.0505(8) Uani 1 1 d . .
H85 H -0.1013 0.0114 0.0579 0.061 Uiso 1 1 calc R U
C86 C -0.0592(2) 0.1286(2) 0.07733(12) 0.0466(7) Uani 1 1 d . .
H86 H -0.1082 0.1725 0.0639 0.056 Uiso 1 1 calc R U
C87 C 0.0081(2) 0.1615(2) 0.09973(10) 0.0369(6) Uani 1 1 d . .
H87 H 0.0063 0.2279 0.1007 0.044 Uiso 1 1 calc R U
C94 C 0.04910(19) 0.31157(16) 0.27383(10) 0.0301(5) Uani 1 1 d . .
C99 C -0.0358(2) 0.33894(19) 0.30812(11) 0.0389(6) Uani 1 1 d . .
H99 H -0.0944 0.3107 0.3101 0.047 Uiso 1 1 calc R U
C98 C -0.0354(3) 0.4078(2) 0.33971(13) 0.0533(8) Uani 1 1 d . .
H98 H -0.0933 0.4251 0.3638 0.064 Uiso 1 1 calc R U
C97 C 0.0468(3) 0.4503(2) 0.33644(15) 0.0638(10) Uani 1 1 d . .
H97 H 0.0462 0.4973 0.3581 0.077 Uiso 1 1 calc R U
C96 C 0.1304(3) 0.4257(2) 0.30211(16) 0.0625(10) Uani 1 1 d . .
H96 H 0.1873 0.4569 0.2995 0.075 Uiso 1 1 calc R U
C95 C 0.1333(2) 0.3551(2) 0.27074(13) 0.0442(7) Uani 1 1 d . .
H95 H 0.1923 0.3371 0.2476 0.053 Uiso 1 1 calc R U
C100 C -0.06850(17) 0.21924(17) 0.22407(9) 0.0278(5) Uani 1 1 d . .
C105 C -0.1142(2) 0.30596(19) 0.20347(10) 0.0355(6) Uani 1 1 d . .
H105 H -0.0839 0.3625 0.2006 0.043 Uiso 1 1 calc R U
C104 C -0.2023(2) 0.3103(2) 0.18729(12) 0.0457(7) Uani 1 1 d . .
H104 H -0.2325 0.3695 0.1732 0.055 Uiso 1 1 calc R U
C103 C -0.2464(2) 0.2283(3) 0.19161(13) 0.0516(8) Uani 1 1 d . .
H103 H -0.3076 0.2311 0.1808 0.062 Uiso 1 1 calc R U
C102 C -0.2021(2) 0.1423(2) 0.21152(12) 0.0491(7) Uani 1 1 d . .
H102 H -0.2324 0.0860 0.2138 0.059 Uiso 1 1 calc R U
C101 C -0.11401(19) 0.1374(2) 0.22823(10) 0.0354(6) Uani 1 1 d . .
H101 H -0.0846 0.0780 0.2426 0.043 Uiso 1 1 calc R U
C10 C 0.39396(17) 0.20689(16) 0.26741(9) 0.0267(5) Uani 1 1 d . .
C11 C 0.42840(19) 0.21138(18) 0.31241(10) 0.0334(5) Uani 1 1 d . .
H11 H 0.4070 0.1691 0.3424 0.040 Uiso 1 1 calc R U
C12 C 0.4921(2) 0.27496(19) 0.31466(10) 0.0354(6) Uani 1 1 d . .
H12 H 0.5145 0.2762 0.3457 0.042 Uiso 1 1 calc R U
C13 C 0.52365(17) 0.33745(17) 0.27106(10) 0.0290(5) Uani 1 1 d . .
C14 C 0.49042(19) 0.33459(18) 0.22612(10) 0.0331(5) Uani 1 1 d . .
H14 H 0.5117 0.3773 0.1963 0.040 Uiso 1 1 calc R U
C15 C 0.42679(19) 0.27056(18) 0.22403(10) 0.0320(5) Uani 1 1 d . .
H15 H 0.4049 0.2696 0.1928 0.038 Uiso 1 1 calc R U
C16 C 0.73187(19) 0.54423(18) 0.32192(10) 0.0330(5) Uani 1 1 d . .
C17 C 0.7035(2) 0.5445(2) 0.37483(12) 0.0442(7) Uani 1 1 d . .
H17 H 0.6496 0.5119 0.3933 0.053 Uiso 1 1 calc R U
C18 C 0.7539(2) 0.5924(2) 0.40062(12) 0.0492(8) Uani 1 1 d . .
H18 H 0.7352 0.5925 0.4369 0.059 Uiso 1 1 calc R U
C19 C 0.8314(2) 0.6399(2) 0.37306(12) 0.0426(7) Uani 1 1 d . .
C20 C 0.8606(2) 0.6403(2) 0.32113(11) 0.0386(6) Uani 1 1 d . .
H20 H 0.9141 0.6735 0.3028 0.046 Uiso 1 1 calc R U
C21 C 0.8112(2) 0.59166(19) 0.29580(11) 0.0363(6) Uani 1 1 d . .
H21 H 0.8319 0.5906 0.2597 0.044 Uiso 1 1 calc R U
C22 C 0.05567(18) -0.20314(17) 0.23054(9) 0.0282(5) Uani 1 1 d . .
C27 C 0.10372(19) -0.29598(18) 0.23010(10) 0.0315(5) Uani 1 1 d . .
H27 H 0.1604 -0.3132 0.2455 0.038 Uiso 1 1 calc R U
C26 C 0.0704(2) -0.36330(18) 0.20774(10) 0.0337(6) Uani 1 1 d . .
H26 H 0.1043 -0.4259 0.2077 0.040 Uiso 1 1 calc R U
C25 C -0.01237(19) -0.33903(18) 0.18547(9) 0.0304(5) Uani 1 1 d . .
C24 C -0.06395(18) -0.24833(18) 0.18748(10) 0.0316(5) Uani 1 1 d . .
H24 H -0.1224 -0.2324 0.1736 0.038 Uiso 1 1 calc R U
C23 C -0.02995(18) -0.18138(18) 0.20978(10) 0.0313(5) Uani 1 1 d . .
H23 H -0.0655 -0.1196 0.2110 0.038 Uiso 1 1 calc R U
C28 C -0.0075(2) -0.56736(17) 0.06529(10) 0.0346(6) Uani 1 1 d . .
C29 C 0.0917(2) -0.59653(18) 0.04906(10) 0.0373(6) Uani 1 1 d . .
H29 H 0.1396 -0.5763 0.0644 0.045 Uiso 1 1 calc R U
C30 C 0.1216(2) -0.65562(19) 0.01020(11) 0.0415(6) Uani 1 1 d . .
H30 H 0.1897 -0.6752 -0.0012 0.050 Uiso 1 1 calc R U
C31 C 0.0515(3) -0.68501(19) -0.01126(11) 0.0457(7) Uani 1 1 d . .
C32 C -0.0472(3) -0.6557(2) 0.00377(11) 0.0458(7) Uani 1 1 d . .
H32 H -0.0945 -0.6754 -0.0122 0.055 Uiso 1 1 calc R U
C33 C -0.0774(2) -0.59689(19) 0.04252(11) 0.0407(6) Uani 1 1 d . .
H33 H -0.1456 -0.5769 0.0534 0.049 Uiso 1 1 calc R U
B1 B 0.6805(3) 0.6036(3) 0.14968(13) 0.0420(7) Uani 1 1 d . .
F1 F 0.6283(2) 0.5331(2) 0.17686(11) 0.1097(10) Uani 1 1 d . .
F2 F 0.73184(17) 0.6334(2) 0.18233(10) 0.0980(9) Uani 1 1 d . .
F3 F 0.74728(16) 0.5647(2) 0.11071(9) 0.0853(7) Uani 1 1 d . .
F4 F 0.6181(2) 0.67300(15) 0.13109(10) 0.0875(8) Uani 1 1 d . .
O1S O 0.4061(3) 0.2539(2) 0.51673(11) 0.0933(10) Uani 1 1 d . .
C1S C 0.4905(5) 0.3884(4) 0.47533(19) 0.1129(19) Uani 1 1 d . .
H1SA H 0.5325 0.4119 0.4430 0.169 Uiso 1 1 calc R U
H1SB H 0.4294 0.4319 0.4815 0.169 Uiso 1 1 calc R U
H1SC H 0.5256 0.3848 0.5039 0.169 Uiso 1 1 calc R U
C2S C 0.4671(5) 0.2954(4) 0.47184(17) 0.118(2) Uani 1 1 d . .
H2SA H 0.4334 0.2997 0.4423 0.141 Uiso 1 1 calc R U
H2SB H 0.5294 0.2527 0.4646 0.141 Uiso 1 1 calc R U
C3S C 0.4530(4) 0.2304(3) 0.55895(17) 0.0839(13) Uani 1 1 d . .
H3SA H 0.4634 0.2892 0.5715 0.101 Uiso 1 1 calc R U
H3SB H 0.5182 0.1937 0.5488 0.101 Uiso 1 1 calc R U
C4S C 0.3895(4) 0.1721(3) 0.60060(17) 0.0873(14) Uani 1 1 d . .
H4SA H 0.4217 0.1552 0.6305 0.131 Uiso 1 1 calc R U
H4SB H 0.3254 0.2091 0.6106 0.131 Uiso 1 1 calc R U
H4SC H 0.3800 0.1139 0.5879 0.131 Uiso 1 1 calc R U
O3 O 0.4782(3) -0.5393(3) 0.09676(16) 0.1073(11) Uani 1 1 d . .
C109 C 0.6312(4) -0.6132(5) 0.0592(3) 0.128(3) Uani 1 1 d . .
H5SA H 0.6940 -0.6047 0.0355 0.192 Uiso 1 1 calc R U
H5SB H 0.6437 -0.6383 0.0937 0.192 Uiso 1 1 calc R U
H5SC H 0.5970 -0.6582 0.0471 0.192 Uiso 1 1 calc R U
C108 C 0.5703(5) -0.5225(5) 0.0611(2) 0.122(2) Uani 1 1 d . .
H6SA H 0.6041 -0.4763 0.0733 0.146 Uiso 1 1 calc R U
H6SB H 0.5571 -0.4963 0.0264 0.146 Uiso 1 1 calc R U
C107 C 0.4144(6) -0.4519(5) 0.1076(3) 0.136(2) Uani 1 1 d . .
H7SA H 0.4518 -0.4079 0.1190 0.163 Uiso 1 1 calc R U
H7SB H 0.3920 -0.4201 0.0758 0.163 Uiso 1 1 calc R U
C106 C 0.3301(4) -0.4727(5) 0.1470(3) 0.140(3) Uani 1 1 d . .
H8SA H 0.2879 -0.4134 0.1539 0.210 Uiso 1 1 calc R U
H8SB H 0.2927 -0.5156 0.1354 0.210 Uiso 1 1 calc R U
H8SC H 0.3524 -0.5034 0.1786 0.210 Uiso 1 1 calc R U

loop_
_atom_site_aniso_label
_atom_site_aniso_U_11
_atom_site_aniso_U_22
_atom_site_aniso_U_33
_atom_site_aniso_U_23
_atom_site_aniso_U_13
_atom_site_aniso_U_12
Cu1 0.02123(14) 0.02166(13) 0.02052(13) -0.00606(10) -0.00273(10) -0.00258(10)
Cu2 0.02120(14) 0.02500(14) 0.02170(14) -0.00631(11) -0.00365(10) -0.00085(11)
Cu3 0.02377(14) 0.02443(14) 0.02120(14) -0.00694(11) -0.00309(10) -0.00041(11)
P1 0.0210(3) 0.0286(3) 0.0209(3) -0.0060(2) -0.0019(2) -0.0019(2)
P2 0.0229(3) 0.0290(3) 0.0211(3) -0.0045(2) -0.0035(2) -0.0023(2)
P3 0.0218(3) 0.0237(3) 0.0254(3) -0.0066(2) -0.0036(2) 0.0000(2)
P4 0.0243(3) 0.0282(3) 0.0227(3) -0.0102(2) -0.0022(2) -0.0007(2)
P5 0.0246(3) 0.0261(3) 0.0227(3) -0.0026(2) -0.0034(2) -0.0028(2)
P6 0.0240(3) 0.0215(3) 0.0246(3) -0.0044(2) -0.0035(2) -0.0016(2)
Cl1 0.0778(6) 0.1195(9) 0.0602(5) -0.0330(6) -0.0153(5) -0.0542(6)
Cl2 0.1094(8) 0.0494(5) 0.0452(4) -0.0267(4) -0.0182(5) -0.0017(5)
N1 0.0365(12) 0.0338(11) 0.0357(12) -0.0054(9) -0.0056(9) -0.0164(9)
N2 0.0476(14) 0.0417(13) 0.0366(12) -0.0050(10) -0.0097(10) -0.0238(11)
N3 0.0339(12) 0.0366(12) 0.0440(13) -0.0197(10) -0.0047(10) -0.0115(9)
N4 0.0402(12) 0.0333(11) 0.0376(12) -0.0143(10) -0.0087(10) -0.0091(10)
O1 0.0429(11) 0.0365(10) 0.0435(11) -0.0022(9) -0.0146(9) -0.0147(8)
O2 0.0484(14) 0.0884(18) 0.0880(19) -0.0642(16) -0.0295(13) 0.0143(12)
C1 0.0212(11) 0.0327(12) 0.0259(12) -0.0032(10) -0.0006(9) -0.0028(9)
C2 0.0302(12) 0.0273(12) 0.0278(12) -0.0121(10) -0.0031(10) 0.0011(10)
C3 0.0284(12) 0.0240(11) 0.0301(12) -0.0014(10) -0.0016(10) -0.0041(9)
C4 0.0244(11) 0.0292(12) 0.0248(11) -0.0100(9) -0.0034(9) -0.0029(9)
C5 0.0243(11) 0.0264(11) 0.0258(11) -0.0084(9) -0.0024(9) -0.0014(9)
C8 0.0274(12) 0.0284(12) 0.0405(14) -0.0083(11) -0.0060(10) -0.0069(10)
C6 0.0301(12) 0.0294(12) 0.0270(12) -0.0063(10) -0.0063(10) -0.0028(10)
C7 0.0247(12) 0.0296(12) 0.0271(12) -0.0067(10) -0.0050(9) -0.0021(9)
C9 0.0439(16) 0.0337(14) 0.0343(14) -0.0118(11) -0.0103(12) -0.0072(12)
C40 0.0279(12) 0.0295(12) 0.0250(12) -0.0078(10) -0.0043(9) -0.0005(10)
C45 0.0362(14) 0.0431(15) 0.0284(13) -0.0115(11) 0.0021(11) -0.0082(12)
C44 0.0535(18) 0.0597(19) 0.0319(14) -0.0234(14) 0.0041(13) -0.0120(15)
C43 0.066(2) 0.064(2) 0.0449(18) -0.0300(16) -0.0031(15) -0.0233(17)
C42 0.0468(17) 0.0575(19) 0.0441(17) -0.0188(14) 0.0005(13) -0.0219(15)
C41 0.0337(14) 0.0434(15) 0.0284(13) -0.0126(11) -0.0001(10) -0.0072(11)
C34 0.0220(12) 0.0399(14) 0.0251(12) -0.0013(10) -0.0035(9) -0.0007(10)
C35 0.0319(14) 0.0542(17) 0.0354(14) -0.0077(13) -0.0077(11) -0.0077(12)
C36 0.0378(17) 0.084(3) 0.0482(18) -0.0040(17) -0.0155(14) -0.0206(17)
C37 0.0234(15) 0.094(3) 0.066(2) 0.006(2) -0.0128(14) -0.0021(17)
C38 0.0313(16) 0.064(2) 0.065(2) 0.0018(17) -0.0059(15) 0.0107(15)
C39 0.0305(14) 0.0437(16) 0.0437(16) -0.0010(13) -0.0030(12) 0.0026(12)
C52 0.0308(13) 0.0343(13) 0.0235(11) -0.0024(10) -0.0085(10) -0.0052(10)
C57 0.0421(16) 0.0538(17) 0.0288(13) -0.0102(12) -0.0079(11) -0.0010(13)
C56 0.067(2) 0.067(2) 0.0358(16) -0.0198(15) -0.0186(15) -0.0042(17)
C55 0.076(2) 0.068(2) 0.0496(19) -0.0069(16) -0.0326(18) -0.0294(19)
C54 0.0438(18) 0.085(3) 0.0507(19) -0.0093(17) -0.0130(15) -0.0296(17)
C53 0.0372(15) 0.0601(19) 0.0352(15) -0.0112(13) -0.0053(12) -0.0146(13)
C46 0.0239(12) 0.0308(12) 0.0308(12) -0.0018(10) -0.0007(9) 0.0012(10)
C47 0.0356(15) 0.0358(14) 0.0475(16) -0.0064(12) -0.0081(12) -0.0023(11)
C48 0.0475(18) 0.0360(16) 0.080(2) -0.0089(16) -0.0110(17) -0.0082(13)
C49 0.058(2) 0.0368(17) 0.071(2) 0.0114(16) -0.0057(17) -0.0043(15)
C50 0.058(2) 0.0457(18) 0.0465(18) 0.0090(14) -0.0092(15) 0.0031(15)
C51 0.0400(15) 0.0389(15) 0.0356(14) 0.0004(12) -0.0056(12) 0.0008(12)
C64 0.0227(11) 0.0323(12) 0.0244(11) -0.0062(10) -0.0046(9) 0.0000(9)
C69 0.0304(13) 0.0332(13) 0.0396(14) -0.0083(11) -0.0036(11) 0.0016(11)
C68 0.0230(13) 0.0496(17) 0.0467(16) -0.0049(13) -0.0035(11) 0.0055(12)
C67 0.0233(13) 0.0562(18) 0.0445(16) -0.0040(13) -0.0064(11) -0.0072(12)
C66 0.0305(13) 0.0381(14) 0.0424(15) -0.0058(12) -0.0058(11) -0.0095(11)
C65 0.0252(12) 0.0340(13) 0.0310(13) -0.0070(10) -0.0038(10) -0.0002(10)
C58 0.0228(12) 0.0255(12) 0.0368(13) -0.0037(10) -0.0023(10) 0.0009(9)
C63 0.0331(14) 0.0308(13) 0.0521(17) -0.0068(12) -0.0084(12) -0.0013(11)
C62 0.0366(15) 0.0273(14) 0.073(2) -0.0038(14) -0.0074(14) -0.0040(11)
C61 0.0382(16) 0.0299(14) 0.071(2) 0.0091(14) -0.0019(15) 0.0012(12)
C60 0.0464(17) 0.0431(17) 0.0487(17) 0.0092(14) -0.0091(14) 0.0031(13)
C59 0.0379(15) 0.0327(14) 0.0395(15) -0.0015(11) -0.0069(12) -0.0020(11)
C76 0.0272(12) 0.0369(13) 0.0199(11) -0.0068(10) -0.0013(9) -0.0049(10)
C81 0.0327(14) 0.0432(15) 0.0311(13) -0.0088(11) -0.0005(11) 0.0021(11)
C80 0.0268(14) 0.064(2) 0.0375(15) -0.0062(14) -0.0001(11) 0.0015(13)
C79 0.0319(14) 0.069(2) 0.0344(14) -0.0047(14) -0.0028(11) -0.0181(14)
C78 0.0392(15) 0.0446(16) 0.0374(15) -0.0036(12) -0.0048(12) -0.0146(12)
C77 0.0314(13) 0.0396(14) 0.0295(13) -0.0086(11) -0.0028(10) -0.0040(11)
C70 0.0327(13) 0.0358(13) 0.0287(12) -0.0156(11) -0.0081(10) 0.0073(11)
C75 0.0430(16) 0.0583(18) 0.0285(13) -0.0140(13) -0.0061(12) -0.0022(13)
C74 0.064(2) 0.083(3) 0.0271(15) -0.0190(15) -0.0108(14) 0.0040(19)
C73 0.078(2) 0.071(2) 0.0415(18) -0.0318(17) -0.0272(17) 0.0094(19)
C72 0.086(3) 0.072(2) 0.062(2) -0.0267(19) -0.033(2) -0.021(2)
C71 0.062(2) 0.0583(19) 0.0399(16) -0.0150(14) -0.0145(14) -0.0179(16)
C88 0.0257(12) 0.0355(13) 0.0259(12) 0.0010(10) -0.0017(9) 0.0014(10)
C89 0.0385(15) 0.0585(18) 0.0325(14) -0.0001(13) -0.0043(12) -0.0164(13)
C90 0.0429(17) 0.067(2) 0.0469(18) 0.0064(16) 0.0015(14) -0.0209(16)
C91 0.0495(19) 0.063(2) 0.0455(18) 0.0065(16) 0.0168(15) -0.0034(16)
C92 0.066(2) 0.066(2) 0.0369(17) -0.0161(15) 0.0166(15) -0.0021(18)
C93 0.0478(17) 0.0432(16) 0.0376(15) -0.0124(13) 0.0081(13) -0.0023(13)
C82 0.0295(12) 0.0337(13) 0.0226(11) -0.0007(10) -0.0048(9) -0.0065(10)
C83 0.0529(18) 0.0380(15) 0.0516(18) -0.0021(13) -0.0252(15) -0.0081(13)
C84 0.072(2) 0.0442(17) 0.066(2) -0.0074(16) -0.0315(18) -0.0189(16)
C85 0.0501(18) 0.067(2) 0.0435(17) -0.0019(15) -0.0187(14) -0.0271(16)
C86 0.0383(16) 0.0567(19) 0.0463(17) 0.0037(14) -0.0180(13) -0.0074(14)
C87 0.0370(14) 0.0385(14) 0.0362(14) -0.0001(11) -0.0100(11) -0.0082(11)
C94 0.0393(14) 0.0209(11) 0.0324(13) -0.0056(10) -0.0136(11) 0.0010(10)
C99 0.0425(15) 0.0360(14) 0.0390(15) -0.0154(12) -0.0096(12) 0.0067(12)
C98 0.065(2) 0.0445(17) 0.0541(19) -0.0257(15) -0.0219(16) 0.0183(15)
C97 0.080(3) 0.0444(18) 0.081(3) -0.0383(18) -0.041(2) 0.0148(17)
C96 0.068(2) 0.0448(18) 0.090(3) -0.0201(18) -0.038(2) -0.0114(16)
C95 0.0422(16) 0.0363(15) 0.0591(19) -0.0126(13) -0.0148(14) -0.0069(12)
C100 0.0231(11) 0.0319(12) 0.0266(12) -0.0055(10) -0.0010(9) -0.0003(9)
C105 0.0350(14) 0.0327(13) 0.0371(14) -0.0036(11) -0.0075(11) 0.0022(11)
C104 0.0367(15) 0.0514(18) 0.0476(17) -0.0066(14) -0.0154(13) 0.0111(13)
C103 0.0271(14) 0.075(2) 0.0545(19) -0.0086(17) -0.0137(13) -0.0021(14)
C102 0.0364(16) 0.061(2) 0.0521(18) -0.0019(15) -0.0089(13) -0.0193(14)
C101 0.0337(14) 0.0374(14) 0.0334(14) 0.0014(11) -0.0039(11) -0.0077(11)
C10 0.0227(11) 0.0251(11) 0.0335(13) -0.0091(10) -0.0035(9) -0.0038(9)
C11 0.0370(14) 0.0312(13) 0.0335(13) -0.0003(11) -0.0074(11) -0.0121(11)
C12 0.0394(15) 0.0370(14) 0.0354(14) -0.0056(11) -0.0134(11) -0.0128(11)
C13 0.0249(12) 0.0280(12) 0.0365(13) -0.0109(10) -0.0040(10) -0.0065(9)
C14 0.0359(14) 0.0333(13) 0.0312(13) -0.0037(10) -0.0034(10) -0.0123(11)
C15 0.0331(13) 0.0365(13) 0.0289(12) -0.0076(10) -0.0053(10) -0.0095(11)
C16 0.0338(13) 0.0284(12) 0.0404(14) -0.0073(11) -0.0103(11) -0.0075(10)
C17 0.0382(15) 0.0519(17) 0.0451(16) -0.0156(14) 0.0020(12) -0.0185(13)
C18 0.0486(18) 0.068(2) 0.0361(15) -0.0191(15) -0.0015(13) -0.0198(15)
C19 0.0387(15) 0.0507(17) 0.0483(17) -0.0188(14) -0.0156(13) -0.0145(13)
C20 0.0364(15) 0.0394(15) 0.0441(16) -0.0038(12) -0.0118(12) -0.0141(12)
C21 0.0403(15) 0.0371(14) 0.0346(14) -0.0042(11) -0.0079(11) -0.0136(12)
C22 0.0282(12) 0.0287(12) 0.0291(12) -0.0103(10) -0.0003(9) -0.0087(10)
C27 0.0295(13) 0.0321(13) 0.0356(13) -0.0096(11) -0.0076(10) -0.0050(10)
C26 0.0386(14) 0.0251(12) 0.0395(14) -0.0101(11) -0.0070(11) -0.0052(10)
C25 0.0345(13) 0.0316(13) 0.0282(12) -0.0134(10) -0.0004(10) -0.0119(10)
C24 0.0261(12) 0.0370(13) 0.0345(13) -0.0116(11) -0.0062(10) -0.0046(10)
C23 0.0293(13) 0.0291(12) 0.0366(13) -0.0120(11) -0.0033(10) -0.0035(10)
C28 0.0530(17) 0.0226(12) 0.0320(13) -0.0062(10) -0.0134(12) -0.0057(11)
C29 0.0524(17) 0.0286(13) 0.0341(14) -0.0072(11) -0.0123(12) -0.0064(12)
C30 0.0594(19) 0.0307(14) 0.0339(14) -0.0059(11) -0.0088(13) -0.0019(13)
C31 0.081(2) 0.0275(13) 0.0322(14) -0.0104(11) -0.0161(14) -0.0020(14)
C32 0.071(2) 0.0338(14) 0.0422(16) -0.0098(12) -0.0290(15) -0.0071(14)
C33 0.0543(18) 0.0324(14) 0.0413(15) -0.0083(12) -0.0203(13) -0.0045(12)
B1 0.0399(18) 0.0464(19) 0.0394(17) -0.0075(15) -0.0080(14) -0.0015(14)
F1 0.112(2) 0.114(2) 0.0896(19) 0.0490(16) -0.0133(16) -0.0405(18)
F2 0.0574(14) 0.156(3) 0.1002(19) -0.0785(18) -0.0243(13) 0.0017(14)
F3 0.0546(13) 0.131(2) 0.0747(15) -0.0543(15) -0.0040(11) 0.0042(13)
F4 0.116(2) 0.0492(12) 0.1037(19) -0.0144(12) -0.0557(16) 0.0260(12)
O1S 0.127(3) 0.097(2) 0.0613(18) 0.0015(16) -0.0230(18) -0.035(2)
C1S 0.146(5) 0.113(4) 0.072(3) 0.023(3) -0.012(3) -0.044(4)
C2S 0.211(7) 0.091(4) 0.046(2) 0.006(2) 0.011(3) -0.064(4)
C3S 0.100(3) 0.086(3) 0.069(3) 0.010(2) -0.031(3) -0.023(3)
C4S 0.106(4) 0.082(3) 0.066(3) 0.010(2) -0.007(2) -0.016(3)
O3 0.103(3) 0.091(2) 0.129(3) -0.032(2) -0.029(2) 0.012(2)
C109 0.065(3) 0.153(6) 0.187(7) -0.104(5) -0.031(4) 0.015(3)
C108 0.120(5) 0.177(7) 0.090(4) -0.036(4) -0.030(4) -0.057(5)
C107 0.147(6) 0.106(5) 0.149(6) -0.037(4) -0.036(5) 0.034(4)
C106 0.059(3) 0.133(5) 0.202(8) -0.001(5) 0.001(4) 0.016(3)

loop_
_atom_type_symbol
_atom_type_description
_atom_type_scat_dispersion_real
_atom_type_scat_dispersion_imag
_atom_type_scat_source
C C 0.0033 0.0016 'International Tables Vol C Tables 4.2.6.8 and 6.1.1.4'
H H 0.0000 0.0000 'International Tables Vol C Tables 4.2.6.8 and 6.1.1.4'
B B 0.0013 0.0007 'International Tables Vol C Tables 4.2.6.8 and 6.1.1.4'
N N 0.0061 0.0033 'International Tables Vol C Tables 4.2.6.8 and 6.1.1.4'
O O 0.0106 0.0060 'International Tables Vol C Tables 4.2.6.8 and 6.1.1.4'
F F 0.0171 0.0103 'International Tables Vol C Tables 4.2.6.8 and 6.1.1.4'
P P 0.1023 0.0942 'International Tables Vol C Tables 4.2.6.8 and 6.1.1.4'
Cl Cl 0.1484 0.1585 'International Tables Vol C Tables 4.2.6.8 and 6.1.1.4'
Cu Cu 0.3201 1.2651 'International Tables Vol C Tables 4.2.6.8 and 6.1.1.4'

loop_
_geom_angle_atom_site_label_1
_geom_angle_atom_site_label_2
_geom_angle_atom_site_label_3
_geom_angle
C6 Cu1 C4 96.69(10)
C6 Cu1 P1 110.62(8)
C4 Cu1 P1 115.54(7)
C6 Cu1 P6 124.39(7)
C4 Cu1 P6 104.11(7)
P1 Cu1 P6 105.59(4)
C6 Cu1 Cu3 57.47(7)
C4 Cu1 Cu3 54.02(6)
P1 Cu1 Cu3 158.27(2)
P6 Cu1 Cu3 95.85(3)
C6 Cu1 Cu2 56.05(7)
C4 Cu1 Cu2 53.82(7)
P1 Cu1 Cu2 96.04(4)
P6 Cu1 Cu2 154.85(2)
Cu3 Cu1 Cu2 62.27(3)
C4 Cu2 C6 91.41(9)
C4 Cu2 P3 114.57(7)
C6 Cu2 P3 112.12(7)
C4 Cu2 P2 114.93(7)
C6 Cu2 P2 109.08(7)
P3 Cu2 P2 112.76(4)
C4 Cu2 Cu1 53.11(6)
C6 Cu2 Cu1 50.16(6)
P3 Cu2 Cu1 151.67(2)
P2 Cu2 Cu1 95.09(4)
C4 Cu2 Cu3 52.27(6)
C6 Cu2 Cu3 54.40(7)
P3 Cu2 Cu3 93.38(3)
P2 Cu2 Cu3 153.61(2)
Cu1 Cu2 Cu3 58.56(3)
C4 Cu3 P4 116.57(7)
C4 Cu3 C6 90.47(9)
P4 Cu3 C6 112.38(7)
C4 Cu3 P5 110.76(7)
P4 Cu3 P5 111.43(3)
C6 Cu3 P5 113.80(7)
C4 Cu3 Cu1 53.40(6)
P4 Cu3 Cu1 154.13(3)
C6 Cu3 Cu1 50.11(6)
P5 Cu3 Cu1 94.17(3)
C4 Cu3 Cu2 52.37(7)
P4 Cu3 Cu2 95.39(3)
C6 Cu3 Cu2 53.08(6)
P5 Cu3 Cu2 153.16(2)
Cu1 Cu3 Cu2 59.18(2)
C40 P1 C34 106.62(12)
C40 P1 C1 103.20(11)
C34 P1 C1 102.34(11)
C40 P1 Cu1 119.49(8)
C34 P1 Cu1 112.70(8)
C1 P1 Cu1 110.76(8)
C52 P2 C46 103.39(12)
C52 P2 C1 106.18(12)
C46 P2 C1 99.79(11)
C52 P2 Cu2 115.26(8)
C46 P2 Cu2 119.99(9)
C1 P2 Cu2 110.41(8)
C58 P3 C64 102.01(12)
C58 P3 C2 102.32(12)
C64 P3 C2 103.32(11)
C58 P3 Cu2 119.14(8)
C64 P3 Cu2 115.66(8)
C2 P3 Cu2 112.36(8)
C76 P4 C70 104.83(12)
C76 P4 C2 105.74(12)
C70 P4 C2 101.43(11)
C76 P4 Cu3 114.04(8)
C70 P4 Cu3 117.68(8)
C2 P4 Cu3 111.75(8)
C82 P5 C3 107.86(12)
C82 P5 C88 102.44(11)
C3 P5 C88 102.01(12)
C82 P5 Cu3 114.44(8)
C3 P5 Cu3 110.14(8)
C88 P5 Cu3 118.77(8)
C100 P6 C94 104.18(12)
C100 P6 C3 101.81(11)
C94 P6 C3 103.66(12)
C100 P6 Cu1 120.95(9)
C94 P6 Cu1 112.36(8)
C3 P6 Cu1 112.04(8)
C8 N1 C13 128.5(2)
C8 N2 C16 126.7(2)
C9 N3 C25 123.7(2)
C9 N4 C28 127.3(2)
P1 C1 P2 110.60(12)
P4 C2 P3 110.14(12)
P5 C3 P6 109.29(12)
C5 C4 Cu1 137.06(19)
C5 C4 Cu3 130.60(19)
Cu1 C4 Cu3 72.58(8)
C5 C4 Cu2 140.4(2)
Cu1 C4 Cu2 73.07(8)
Cu3 C4 Cu2 75.36(8)
C4 C5 C10 176.9(3)
O1 C8 N1 125.2(2)
O1 C8 N2 123.7(2)
N1 C8 N2 111.1(2)
C7 C6 Cu1 156.2(2)
C7 C6 Cu2 126.6(2)
Cu1 C6 Cu2 73.79(8)
C7 C6 Cu3 122.22(19)
Cu1 C6 Cu3 72.43(8)
Cu2 C6 Cu3 72.52(8)
C6 C7 C22 173.2(3)
O2 C9 N4 124.0(2)
O2 C9 N3 124.2(2)
N4 C9 N3 111.8(2)
C41 C40 C45 119.0(2)
C41 C40 P1 117.06(18)
C45 C40 P1 123.8(2)
C44 C45 C40 120.6(3)
C45 C44 C43 120.1(3)
C42 C43 C44 120.1(3)
C43 C42 C41 120.4(3)
C42 C41 C40 119.9(2)
C35 C34 C39 118.6(2)
C35 C34 P1 117.9(2)
C39 C34 P1 122.9(2)
C36 C35 C34 120.3(3)
C37 C36 C35 120.2(3)
C38 C37 C36 120.5(3)
C37 C38 C39 119.8(3)
C38 C39 C34 120.6(3)
C53 C52 C57 118.9(2)
C53 C52 P2 117.00(19)
C57 C52 P2 124.0(2)
C56 C57 C52 120.2(3)
C55 C56 C57 120.2(3)
C56 C55 C54 120.2(3)
C55 C54 C53 120.3(3)
C54 C53 C52 120.1(3)
C51 C46 C47 118.8(2)
C51 C46 P2 123.9(2)
C47 C46 P2 117.3(2)
C48 C47 C46 120.2(3)
C49 C48 C47 120.1(3)
C50 C49 C48 120.2(3)
C49 C50 C51 120.5(3)
C46 C51 C50 120.2(3)
C65 C64 C69 119.4(2)
C65 C64 P3 118.81(18)
C69 C64 P3 121.74(19)
C68 C69 C64 119.8(2)
C67 C68 C69 120.5(2)
C68 C67 C66 120.2(2)
C67 C66 C65 119.8(3)
C66 C65 C64 120.3(2)
C59 C58 C63 118.6(2)
C59 C58 P3 117.87(19)
C63 C58 P3 123.5(2)
C62 C63 C58 120.1(3)
C61 C62 C63 120.6(3)
C60 C61 C62 119.7(3)
C61 C60 C59 120.4(3)
C60 C59 C58 120.6(3)
C81 C76 C77 119.0(2)
C81 C76 P4 123.6(2)
C77 C76 P4 117.42(19)
C80 C81 C76 120.2(3)
C79 C80 C81 120.3(3)
C78 C79 C80 120.1(3)
C79 C78 C77 119.9(3)
C76 C77 C78 120.5(2)
C75 C70 C71 118.6(3)
C75 C70 P4 122.0(2)
C71 C70 P4 119.1(2)
C70 C75 C74 120.9(3)
C73 C74 C75 120.2(3)
C74 C73 C72 119.5(3)
C73 C72 C71 120.9(3)
C70 C71 C72 119.8(3)
C89 C88 C93 118.3(2)
C89 C88 P5 121.6(2)
C93 C88 P5 120.0(2)
C90 C89 C88 121.2(3)
C91 C90 C89 119.8(3)
C92 C91 C90 119.7(3)
C91 C92 C93 121.2(3)
C92 C93 C88 119.9(3)
C83 C82 C87 118.9(2)
C83 C82 P5 116.4(2)
C87 C82 P5 124.5(2)
C82 C83 C84 120.8(3)
C85 C84 C83 119.5(3)
C86 C85 C84 119.8(3)
C85 C86 C87 120.7(3)
C86 C87 C82 120.1(3)
C99 C94 C95 119.1(2)
C99 C94 P6 119.4(2)
C95 C94 P6 121.0(2)
C94 C99 C98 120.1(3)
C97 C98 C99 120.6(3)
C98 C97 C96 120.1(3)
C97 C96 C95 120.8(3)
C94 C95 C96 119.3(3)
C101 C100 C105 118.8(2)
C101 C100 P6 118.86(19)
C105 C100 P6 122.1(2)
C104 C105 C100 120.8(3)
C105 C104 C103 119.6(3)
C102 C103 C104 120.3(3)
C101 C102 C103 120.5(3)
C102 C101 C100 119.9(3)
C11 C10 C15 117.3(2)
C11 C10 C5 121.0(2)
C15 C10 C5 121.7(2)
C12 C11 C10 122.1(2)
C11 C12 C13 119.5(2)
C14 C13 C12 119.5(2)
C14 C13 N1 116.4(2)
C12 C13 N1 124.1(2)
C15 C14 C13 120.8(2)
C14 C15 C10 120.8(2)
C17 C16 C21 119.0(2)
C17 C16 N2 124.2(2)
C21 C16 N2 116.8(2)
C16 C17 C18 119.9(3)
C19 C18 C17 119.2(3)
C20 C19 C18 121.8(2)
C20 C19 Cl1 118.9(2)
C18 C19 Cl1 119.4(2)
C19 C20 C21 118.8(3)
C20 C21 C16 121.2(3)
C23 C22 C27 117.9(2)
C23 C22 C7 119.7(2)
C27 C22 C7 122.3(2)
C26 C27 C22 121.4(2)
C25 C26 C27 119.7(2)
C26 C25 C24 119.9(2)
C26 C25 N3 122.7(2)
C24 C25 N3 117.4(2)
C23 C24 C25 119.9(2)
C24 C23 C22 121.1(2)
C29 C28 C33 119.7(2)
C29 C28 N4 124.2(2)
C33 C28 N4 116.1(3)
C28 C29 C30 120.2(3)
C31 C30 C29 119.3(3)
C32 C31 C30 121.4(3)
C32 C31 Cl2 119.1(2)
C30 C31 Cl2 119.5(3)
C31 C32 C33 119.5(3)
C28 C33 C32 119.9(3)
F4 B1 F1 108.6(3)
F4 B1 F3 111.3(3)
F1 B1 F3 107.3(3)
F4 B1 F2 113.0(3)
F1 B1 F2 107.8(3)
F3 B1 F2 108.6(3)
C3S O1S C2S 113.4(4)
O1S C2S C1S 114.5(4)
O1S C3S C4S 108.7(4)
C108 O3 C107 113.1(5)
O3 C108 C109 107.1(5)
C106 C107 O3 110.3(6)

loop_
_geom_bond_atom_site_label_1
_geom_bond_atom_site_label_2
_geom_bond_distance
Cu1 C6 2.065(2)
Cu1 C4 2.159(2)
Cu1 P1 2.2699(9)
Cu1 P6 2.2830(10)
Cu1 Cu3 2.5658(10)
Cu1 Cu2 2.5825(9)
Cu2 C4 2.179(2)
Cu2 C6 2.231(2)
Cu2 P3 2.2842(10)
Cu2 P2 2.3006(9)
Cu2 Cu3 2.6619(8)
Cu3 C4 2.176(2)
Cu3 P4 2.2649(10)
Cu3 C6 2.269(3)
Cu3 P5 2.2851(10)
P1 C40 1.819(2)
P1 C34 1.825(2)
P1 C1 1.837(3)
P2 C52 1.819(2)
P2 C46 1.833(3)
P2 C1 1.843(2)
P3 C58 1.822(3)
P3 C64 1.822(2)
P3 C2 1.837(2)
P4 C76 1.817(3)
P4 C70 1.831(2)
P4 C2 1.834(3)
P5 C82 1.822(3)
P5 C3 1.828(2)
P5 C88 1.829(3)
P6 C100 1.814(2)
P6 C94 1.829(2)
P6 C3 1.837(2)
Cl1 C19 1.747(3)
Cl2 C31 1.742(3)
N1 C8 1.368(3)
N1 C13 1.405(3)
N2 C8 1.374(3)
N2 C16 1.405(3)
N3 C9 1.375(3)
N3 C25 1.417(3)
N4 C9 1.370(3)
N4 C28 1.409(3)
O1 C8 1.224(3)
O2 C9 1.205(3)
C4 C5 1.212(3)
C5 C10 1.431(3)
C6 C7 1.202(3)
C7 C22 1.438(3)
C40 C41 1.394(4)
C40 C45 1.396(3)
C45 C44 1.377(4)
C44 C43 1.380(4)
C43 C42 1.380(4)
C42 C41 1.387(4)
C34 C35 1.388(4)
C34 C39 1.397(4)
C35 C36 1.387(4)
C36 C37 1.377(5)
C37 C38 1.365(5)
C38 C39 1.390(4)
C52 C53 1.385(4)
C52 C57 1.393(4)
C57 C56 1.384(4)
C56 C55 1.366(5)
C55 C54 1.374(5)
C54 C53 1.385(4)
C46 C51 1.390(4)
C46 C47 1.393(4)
C47 C48 1.387(4)
C48 C49 1.380(5)
C49 C50 1.362(5)
C50 C51 1.388(4)
C64 C65 1.390(3)
C64 C69 1.395(3)
C69 C68 1.383(4)
C68 C67 1.376(4)
C67 C66 1.385(4)
C66 C65 1.385(4)
C58 C59 1.393(4)
C58 C63 1.392(4)
C63 C62 1.392(4)
C62 C61 1.379(5)
C61 C60 1.374(5)
C60 C59 1.389(4)
C76 C81 1.387(4)
C76 C77 1.391(3)
C81 C80 1.384(4)
C80 C79 1.378(4)
C79 C78 1.373(4)
C78 C77 1.386(4)
C70 C75 1.375(4)
C70 C71 1.385(4)
C75 C74 1.397(4)
C74 C73 1.357(5)
C73 C72 1.372(5)
C72 C71 1.392(4)
C88 C89 1.388(4)
C88 C93 1.392(4)
C89 C90 1.389(4)
C90 C91 1.373(5)
C91 C92 1.366(5)
C92 C93 1.389(4)
C82 C83 1.382(4)
C82 C87 1.386(4)
C83 C84 1.392(4)
C84 C85 1.378(5)
C85 C86 1.375(4)
C86 C87 1.380(4)
C94 C99 1.386(4)
C94 C95 1.388(4)
C99 C98 1.393(4)
C98 C97 1.353(5)
C97 C96 1.365(5)
C96 C95 1.398(4)
C100 C101 1.389(4)
C100 C105 1.400(4)
C105 C104 1.375(4)
C104 C103 1.379(5)
C103 C102 1.378(5)
C102 C101 1.381(4)
C10 C11 1.399(3)
C10 C15 1.401(4)
C11 C12 1.375(3)
C12 C13 1.391(4)
C13 C14 1.383(4)
C14 C15 1.377(3)
C16 C17 1.389(4)
C16 C21 1.386(4)
C17 C18 1.386(4)
C18 C19 1.379(4)
C19 C20 1.363(4)
C20 C21 1.375(4)
C22 C23 1.396(3)
C22 C27 1.399(3)
C27 C26 1.385(3)
C26 C25 1.385(4)
C25 C24 1.393(4)
C24 C23 1.385(3)
C28 C29 1.384(4)
C28 C33 1.394(4)
C29 C30 1.397(4)
C30 C31 1.373(4)
C31 C32 1.375(5)
C32 C33 1.393(4)
B1 F4 1.331(4)
B1 F1 1.358(4)
B1 F3 1.374(4)
B1 F2 1.385(4)
O1S C3S 1.394(5)
O1S C2S 1.421(5)
C1S C2S 1.434(7)
C3S C4S 1.496(6)
O3 C108 1.459(7)
O3 C107 1.457(6)
C109 C108 1.447(8)
C107 C106 1.440(8)

loop_
_geom_hbond_atom_site_label_D
_geom_hbond_atom_site_label_H
_geom_hbond_atom_site_label_A
_geom_hbond_distance_DH
_geom_hbond_distance_HA
_geom_hbond_distance_DA
_geom_hbond_angle_DHA
_geom_hbond_site_symmetry_A
N1 H1A F1 0.88 1.97 2.845(3) 171.3 .
N2 H2A F2 0.88 2.40 3.236(4) 158.1 .
N2 H2A F1 0.88 2.50 3.273(4) 147.4 .
N3 H3A F2 0.88 2.11 2.964(3) 165.0 1_445
N4 H4A F3 0.88 2.05 2.916(3) 166.3 1_445
N1 H1A F1 0.88 1.97 2.845(3) 171.3 .
N2 H2A F1 0.88 2.50 3.273(4) 147.4 .
N2 H2A F2 0.88 2.40 3.236(4) 158.1 .
N3 H3A F2 0.88 2.11 2.964(3) 165.0 1_445
N4 H4A F3 0.88 2.05 2.916(3) 166.3 1_445
C81 H81 F4 0.95 2.41 3.336(4) 166.0 1_545
C12 H12 O1 0.95 2.30 2.908(3) 121.5 .
C17 H17 O1 0.95 2.39 2.922(3) 114.7 .
C26 H26 O2 0.95 2.42 2.884(3) 109.8 .
C29 H29 O2 0.95 2.24 2.853(3) 121.7 .
C1S H1SA O1 0.98 2.51 3.386(6) 148.0 .
C108 H6SA F3 0.99 2.58 3.485(6) 151.3 1_545
